data_2311263
loop_
_publ_author_name
'Parsons, Simon'
'Flack, Howard D.'
'Wagner, Trixie'

_publ_section_title
;
 Use of intensity quotients and differences in absolute structure
 refinement.
;
_journal_issue 'Pt 3'
_journal_name_full 'Acta crystallographica Section B, Structural science, crystal engineering and materials'
_journal_page_first 249
_journal_page_last 259
_journal_paper_doi 10.1107/S2052519213010014
_journal_volume 69
_journal_year 2013
_chemical_formula_sum 'C14 H19 N O'
_chemical_formula_weight 217.30
_space_group_crystal_system orthorhombic
_space_group_IT_number 19
_space_group_name_Hall 'P 2ac 2ab'
_space_group_name_H-M_alt 'P 21 21 21'
_atom_sites_solution_hydrogens difmap
_audit_creation_method SHELXL-2012
_cell_angle_alpha 90
_cell_angle_beta 90
_cell_angle_gamma 90
_cell_formula_units_Z 4
_cell_length_a 6.816(2)
_cell_length_b 8.446(3)
_cell_length_c 21.186(7)
_cell_measurement_temperature 100(2)
_cell_volume 1219.6(7)
_computing_structure_refinement 'SHELXL-2012 (Sheldrick, 2012)'
_diffrn_ambient_temperature 100(2)
_diffrn_measured_fraction_theta_full 0.999
_diffrn_measured_fraction_theta_max 0.999
_diffrn_radiation_type CuK\a
_diffrn_radiation_wavelength 1.54178
_diffrn_reflns_av_R_equivalents 0.0444
_diffrn_reflns_av_unetI/netI 0.0140
_diffrn_reflns_Laue_measured_fraction_full 0.999
_diffrn_reflns_Laue_measured_fraction_max 0.999
_diffrn_reflns_limit_h_max 8
_diffrn_reflns_limit_h_min -8
_diffrn_reflns_limit_k_max 10
_diffrn_reflns_limit_k_min -10
_diffrn_reflns_limit_l_max 25
_diffrn_reflns_limit_l_min -25
_diffrn_reflns_number 50960
_diffrn_reflns_point_group_measured_fraction_full 1.000
_diffrn_reflns_point_group_measured_fraction_max 0.999
_diffrn_reflns_theta_full 67.679
_diffrn_reflns_theta_max 69.069
_diffrn_reflns_theta_min 4.173
_exptl_absorpt_coefficient_mu 0.573
_exptl_crystal_density_diffrn 1.183
_exptl_crystal_F_000 472
_exptl_crystal_size_max 0.220
_exptl_crystal_size_mid 0.200
_exptl_crystal_size_min 0.150
_refine_diff_density_max 0.114
_refine_diff_density_min -0.198
_refine_diff_density_rms 0.043
_refine_ls_abs_structure_details
;
 Flack x determined using 912 quotients [(I+)-(I-)]/[(I+)+(I-)]
 (Parsons and Flack (2004), Acta Cryst. A60, s61).
;
_refine_ls_abs_structure_Flack -0.03(6)
_refine_ls_extinction_method none
_refine_ls_goodness_of_fit_ref 1.094
_refine_ls_hydrogen_treatment refall
_refine_ls_matrix_type full
_refine_ls_number_parameters 221
_refine_ls_number_reflns 2261
_refine_ls_number_restraints 0
_refine_ls_restrained_S_all 1.094
_refine_ls_R_factor_all 0.0277
_refine_ls_R_factor_gt 0.0275
_refine_ls_shift/su_max 0.001
_refine_ls_shift/su_mean 0.000
_refine_ls_structure_factor_coef Fsqd
_refine_ls_weighting_details
;
 w=1/[\s^2^(Fo^2^)+(0.0396P)^2^+0.1619P]
 where P=(Fo^2^+2Fc^2^)/3
;
_refine_ls_weighting_scheme calc
_refine_ls_wR_factor_gt 0.0684
_refine_ls_wR_factor_ref 0.0686
_reflns_Friedel_coverage 0.687
_reflns_Friedel_fraction_full 1.000
_reflns_Friedel_fraction_max 0.998
_reflns_number_gt 2237
_reflns_number_total 2261
_reflns_threshold_expression 'I > 2\s(I)'
_cod_data_source_file LRE01A_B.cif
_cod_data_source_block LRE01A_B
_cod_database_code 2311263
_shelx_space_group_comment
;
The symmetry employed for this shelxl refinement is uniquely defined
by the following loop, which should always be used as a source of
symmetry information in preference to the above space-group names.
They are only intended as comments.
;
_shelx_estimated_absorpt_t_min 0.884
_shelx_estimated_absorpt_t_max 0.919
_shelxl_version_number 2012-9

loop_
_space_group_symop_operation_xyz
'x, y, z'
'-x+1/2, -y, z+1/2'
'-x, y+1/2, -z+1/2'
'x+1/2, -y+1/2, -z'

loop_
_atom_site_label
_atom_site_type_symbol
_atom_site_fract_x
_atom_site_fract_y
_atom_site_fract_z
_atom_site_U_iso_or_equiv
_atom_site_adp_type
_atom_site_occupancy
_atom_site_site_symmetry_order
_atom_site_calc_flag
N1 N 0.02763(17) 0.12337(14) 0.91205(5) 0.0208(3) Uani 1 1 d
C2 C 0.2091(2) 0.02619(17) 0.90975(7) 0.0223(3) Uani 1 1 d
H2 H 0.307(3) 0.087(2) 0.8840(8) 0.021(4) Uiso 1 1 d
C3 C 0.2918(2) 0.01000(19) 0.97701(7) 0.0257(3) Uani 1 1 d
H3A H 0.413(3) -0.051(2) 0.9777(9) 0.028(5) Uiso 1 1 d
H3B H 0.319(3) 0.118(2) 0.9938(9) 0.032(5) Uiso 1 1 d
C4 C 0.1427(3) -0.06339(17) 1.02039(7) 0.0269(3) Uani 1 1 d
C5 C -0.0575(3) 0.01074(19) 1.01686(7) 0.0306(4) Uani 1 1 d
H5A H -0.046(3) 0.112(2) 1.0404(8) 0.033(5) Uiso 1 1 d
H5B H -0.149(3) -0.052(2) 1.0390(8) 0.031(5) Uiso 1 1 d
C6 C -0.1259(2) 0.04379(18) 0.94920(8) 0.0259(3) Uani 1 1 d
H6A H -0.175(3) -0.058(2) 0.9304(8) 0.030(4) Uiso 1 1 d
H6B H -0.239(3) 0.115(2) 0.9516(8) 0.033(5) Uiso 1 1 d
C7 C 0.1884(3) -0.13828(18) 0.87945(7) 0.0278(3) Uani 1 1 d
H7A H 0.091(3) -0.208(2) 0.9043(9) 0.034(5) Uiso 1 1 d
H7B H 0.319(3) -0.192(2) 0.8816(9) 0.036(5) Uiso 1 1 d
H7C H 0.143(3) -0.133(2) 0.8339(8) 0.026(4) Uiso 1 1 d
O8 O 0.1806(2) -0.17188(14) 1.05623(5) 0.0379(3) Uani 1 1 d
C9 C -0.0442(2) 0.16230(17) 0.84757(6) 0.0218(3) Uani 1 1 d
H9 H -0.080(3) 0.064(2) 0.8244(8) 0.027(4) Uiso 1 1 d
C10 C -0.2288(2) 0.2662(2) 0.84921(8) 0.0296(4) Uani 1 1 d
H10A H -0.343(3) 0.211(2) 0.8659(9) 0.035(5) Uiso 1 1 d
H10B H -0.258(3) 0.297(2) 0.8045(9) 0.035(5) Uiso 1 1 d
H10C H -0.206(3) 0.361(2) 0.8762(9) 0.036(5) Uiso 1 1 d
C11 C 0.11230(19) 0.24902(16) 0.81029(6) 0.0200(3) Uani 1 1 d
C12 C 0.2014(2) 0.38442(17) 0.83504(7) 0.0220(3) Uani 1 1 d
H12 H 0.167(3) 0.418(2) 0.8774(9) 0.026(4) Uiso 1 1 d
C13 C 0.3399(2) 0.46779(17) 0.80036(7) 0.0259(3) Uani 1 1 d
H13 H 0.403(3) 0.561(2) 0.8185(9) 0.032(5) Uiso 1 1 d
C14 C 0.3896(2) 0.41837(19) 0.73984(7) 0.0278(3) Uani 1 1 d
H14 H 0.487(3) 0.478(2) 0.7165(8) 0.031(5) Uiso 1 1 d
C15 C 0.2994(2) 0.28600(19) 0.71426(7) 0.0276(3) Uani 1 1 d
H15 H 0.334(3) 0.252(2) 0.6720(9) 0.029(4) Uiso 1 1 d
C16 C 0.1626(2) 0.20117(17) 0.74951(7) 0.0243(3) Uani 1 1 d
H16 H 0.099(3) 0.109(3) 0.7331(9) 0.036(5) Uiso 1 1 d

loop_
_atom_site_aniso_label
_atom_site_aniso_U_11
_atom_site_aniso_U_22
_atom_site_aniso_U_33
_atom_site_aniso_U_23
_atom_site_aniso_U_13
_atom_site_aniso_U_12
N1 0.0201(5) 0.0203(6) 0.0220(6) 0.0017(4) 0.0022(5) 0.0002(5)
C2 0.0206(7) 0.0243(7) 0.0221(7) 0.0030(5) 0.0023(6) 0.0014(6)
C3 0.0283(8) 0.0238(7) 0.0249(7) 0.0030(6) -0.0026(6) 0.0014(7)
C4 0.0417(9) 0.0196(6) 0.0193(7) -0.0011(6) 0.0019(6) 0.0004(7)
C5 0.0393(9) 0.0236(7) 0.0287(8) 0.0034(6) 0.0133(7) 0.0019(7)
C6 0.0239(7) 0.0220(7) 0.0318(7) 0.0009(6) 0.0077(6) -0.0004(6)
C7 0.0306(8) 0.0261(8) 0.0267(7) -0.0021(6) 0.0019(6) 0.0052(7)
O8 0.0557(8) 0.0288(6) 0.0293(5) 0.0090(5) 0.0059(5) 0.0068(6)
C9 0.0200(6) 0.0211(7) 0.0243(7) -0.0009(6) -0.0027(5) -0.0013(6)
C10 0.0196(7) 0.0329(8) 0.0363(9) 0.0048(7) -0.0008(6) 0.0023(7)
C11 0.0189(6) 0.0202(6) 0.0208(6) 0.0021(5) -0.0034(5) 0.0038(5)
C12 0.0220(7) 0.0225(7) 0.0215(7) -0.0003(5) -0.0020(5) 0.0019(6)
C13 0.0227(7) 0.0236(7) 0.0316(8) 0.0041(6) -0.0025(6) 0.0003(6)
C14 0.0224(7) 0.0313(8) 0.0297(8) 0.0113(6) 0.0022(6) 0.0058(6)
C15 0.0281(7) 0.0351(8) 0.0196(7) 0.0037(6) 0.0007(6) 0.0126(7)
C16 0.0259(7) 0.0247(7) 0.0224(6) -0.0025(6) -0.0047(6) 0.0052(6)

loop_
_atom_type_symbol
_atom_type_description
_atom_type_scat_dispersion_real
_atom_type_scat_dispersion_imag
_atom_type_scat_source
C C 0.0181 0.0091 'International Tables Vol C Tables 4.2.6.8 and 6.1.1.4'
H H 0.0000 0.0000 'International Tables Vol C Tables 4.2.6.8 and 6.1.1.4'
N N 0.0311 0.0180 'International Tables Vol C Tables 4.2.6.8 and 6.1.1.4'
O O 0.0492 0.0322 'International Tables Vol C Tables 4.2.6.8 and 6.1.1.4'

loop_
_geom_angle_atom_site_label_1
_geom_angle_atom_site_label_2
_geom_angle_atom_site_label_3
_geom_angle
C6 N1 C2 110.94(11)
C6 N1 C9 110.98(11)
C2 N1 C9 111.46(10)
N1 C2 C7 115.91(13)
N1 C2 C3 108.90(11)
C7 C2 C3 109.88(12)
N1 C2 H2 106.7(10)
C7 C2 H2 107.3(9)
C3 C2 H2 107.8(10)
C4 C3 C2 110.78(13)
C4 C3 H3A 110.3(11)
C2 C3 H3A 111.9(11)
C4 C3 H3B 106.5(11)
C2 C3 H3B 108.4(11)
H3A C3 H3B 108.7(16)
O8 C4 C5 122.49(15)
O8 C4 C3 123.20(16)
C5 C4 C3 114.30(13)
C4 C5 C6 113.48(13)
C4 C5 H5A 105.3(12)
C6 C5 H5A 109.7(11)
C4 C5 H5B 110.1(12)
C6 C5 H5B 111.4(11)
H5A C5 H5B 106.5(16)
N1 C6 C5 111.52(13)
N1 C6 H6A 114.4(11)
C5 C6 H6A 108.4(10)
N1 C6 H6B 108.0(11)
C5 C6 H6B 107.7(11)
H6A C6 H6B 106.5(16)
C2 C7 H7A 111.3(11)
C2 C7 H7B 107.9(12)
H7A C7 H7B 107.1(15)
C2 C7 H7C 112.7(10)
H7A C7 H7C 108.3(15)
H7B C7 H7C 109.5(15)
N1 C9 C11 110.72(11)
N1 C9 C10 112.04(12)
C11 C9 C10 108.22(12)
N1 C9 H9 110.2(10)
C11 C9 H9 108.6(10)
C10 C9 H9 106.9(11)
C9 C10 H10A 112.9(12)
C9 C10 H10B 106.9(11)
H10A C10 H10B 107.9(16)
C9 C10 H10C 110.1(12)
H10A C10 H10C 107.7(16)
H10B C10 H10C 111.5(15)
C16 C11 C12 118.54(13)
C16 C11 C9 120.98(13)
C12 C11 C9 120.39(13)
C13 C12 C11 120.81(13)
C13 C12 H12 120.3(11)
C11 C12 H12 118.9(11)
C12 C13 C14 120.12(14)
C12 C13 H13 120.0(11)
C14 C13 H13 119.9(11)
C15 C14 C13 119.63(14)
C15 C14 H14 121.5(11)
C13 C14 H14 118.9(11)
C14 C15 C16 120.15(14)
C14 C15 H15 119.5(11)
C16 C15 H15 120.4(11)
C11 C16 C15 120.74(14)
C11 C16 H16 117.5(12)
C15 C16 H16 121.8(11)

loop_
_geom_bond_atom_site_label_1
_geom_bond_atom_site_label_2
_geom_bond_distance
N1 C6 1.4718(19)
N1 C2 1.4852(18)
N1 C9 1.4879(18)
C2 C7 1.537(2)
C2 C3 1.539(2)
C2 H2 1.001(18)
C3 C4 1.504(2)
C3 H3A 0.972(19)
C3 H3B 1.00(2)
C4 O8 1.2177(19)
C4 C5 1.503(2)
C5 C6 1.533(2)
C5 H5A 0.99(2)
C5 H5B 0.94(2)
C6 H6A 1.00(2)
C6 H6B 0.98(2)
C7 H7A 1.04(2)
C7 H7B 1.00(2)
C7 H7C 1.014(17)
C9 C11 1.516(2)
C9 C10 1.535(2)
C9 H9 0.997(19)
C10 H10A 0.97(2)
C10 H10B 1.00(2)
C10 H10C 1.00(2)
C11 C16 1.393(2)
C11 C12 1.397(2)
C12 C13 1.388(2)
C12 H12 0.970(18)
C13 C14 1.390(2)
C13 H13 0.97(2)
C14 C15 1.386(2)
C14 H14 0.97(2)
C15 C16 1.393(2)
C15 H15 0.969(19)
C16 H16 0.96(2)

loop_
_geom_torsion_atom_site_label_1
_geom_torsion_atom_site_label_2
_geom_torsion_atom_site_label_3
_geom_torsion_atom_site_label_4
_geom_torsion
C6 N1 C2 C7 60.73(15)
C9 N1 C2 C7 -63.48(15)
C6 N1 C2 C3 -63.74(15)
C9 N1 C2 C3 172.04(12)
N1 C2 C3 C4 57.89(16)
C7 C2 C3 C4 -70.06(16)
C2 C3 C4 O8 132.44(15)
C2 C3 C4 C5 -48.75(17)
O8 C4 C5 C6 -137.52(15)
C3 C4 C5 C6 43.66(18)
C2 N1 C6 C5 58.47(15)
C9 N1 C6 C5 -177.04(12)
C4 C5 C6 N1 -47.65(18)
C6 N1 C9 C11 178.13(12)
C2 N1 C9 C11 -57.68(15)
C6 N1 C9 C10 57.22(15)
C2 N1 C9 C10 -178.59(12)
N1 C9 C11 C16 130.61(13)
C10 C9 C11 C16 -106.24(15)
N1 C9 C11 C12 -52.99(17)
C10 C9 C11 C12 70.16(16)
C16 C11 C12 C13 -1.3(2)
C9 C11 C12 C13 -177.75(13)
C11 C12 C13 C14 0.9(2)
C12 C13 C14 C15 0.3(2)
C13 C14 C15 C16 -1.3(2)
C12 C11 C16 C15 0.3(2)
C9 C11 C16 C15 176.79(13)
C14 C15 C16 C11 0.9(2)
